data_2006734
loop_
_publ_author_name
'Davide Viterbo'
'Marco Milanesio'
'Giovanni Appendino'
'Sunil K. Chattopadhyay'
'Gour C. Saha'

_publ_section_title
;
 1-Hydroxybaccatin I, C~32~H~44~O~14~, and
 2-Deacetoxydecinnamoyltaxinine J, C~28~H~40~O~9~
;
_journal_issue 11
_journal_name_full 'Acta Crystallographica Section C'
_journal_page_first 1687
_journal_page_last 1690
_journal_paper_doi 10.1107/S0108270197009256
_journal_volume 53
_journal_year 1997
_chemical_formula_sum 'C32 H44 O14'
_chemical_formula_weight 652.67
_chemical_melting_point .26E-259
_chemical_name_common '1-Hydroxybaccatin I'
_symmetry_cell_setting monoclinic
_symmetry_space_group_name_H-M 'P 1 21 1'
_atom_type_scat_source 'International Tables Vol C Tables 4.2.6.8 and 6.1.1.4'
_cell_angle_alpha 90.00
_cell_angle_beta 93.70(2)
_cell_angle_gamma 90.00
_cell_formula_units_Z 2
_cell_length_a 8.892(2)
_cell_length_b 11.261(3)
_cell_length_c 16.681(5)
_cell_measurement_reflns_used 40
_cell_measurement_temperature 293(2)
_cell_measurement_theta_max 30
_cell_measurement_theta_min 14
_cell_volume 1666.8(8)
_computing_cell_refinement 'P3/PC software'
_computing_data_collection 'P3/PC software (Siemens, 1989)'
_computing_data_reduction 'P3/PC software'
_computing_molecular_graphics 'SHELXTL IRIS'
_computing_publication_material SHELXL93
_computing_structure_refinement 'SHELXTL IRIS (Sheldrick, 1990) and  SHELXL93 (Sheldrick, 1993)'
_computing_structure_solution 'SIR92 (Altomare et al., 1994)'
_diffrn_measurement_device 'Siemens P4 diffractometer'
_diffrn_measurement_method '\w scans'
_diffrn_radiation_monochromator graphite
_diffrn_radiation_type MoK\a
_diffrn_radiation_wavelength 0.71069
_diffrn_reflns_av_R_equivalents 0.0310
_diffrn_reflns_av_sigmaI/netI 0.0352
_diffrn_reflns_limit_h_max 12
_diffrn_reflns_limit_h_min -12
_diffrn_reflns_limit_k_max 15
_diffrn_reflns_limit_k_min 0
_diffrn_reflns_limit_l_max 23
_diffrn_reflns_limit_l_min 0
_diffrn_reflns_number 5398
_diffrn_reflns_theta_max 30.00
_diffrn_reflns_theta_min 1.22
_diffrn_standards_decay_% none
_diffrn_standards_interval_count 50
_diffrn_standards_number 2
_exptl_absorpt_coefficient_mu 0.102
_exptl_absorpt_correction_T_max 0.900
_exptl_absorpt_correction_T_min 0.777
_exptl_absorpt_correction_type 'empirical via \y scans (North, Phillips & Mathews, 1968)'
_exptl_crystal_colour colourless
_exptl_crystal_density_diffrn 1.300
_exptl_crystal_density_method 'not measured'
_exptl_crystal_description prism
_exptl_crystal_F_000 696
_exptl_crystal_size_max 1.08
_exptl_crystal_size_mid 0.6
_exptl_crystal_size_min 0.5
_refine_diff_density_max 0.395
_refine_diff_density_min -0.211
_refine_ls_extinction_method none
_refine_ls_goodness_of_fit_obs 1.067
_refine_ls_hydrogen_treatment 'H-atom parameters not refined'
_refine_ls_number_parameters 414
_refine_ls_number_reflns 5027
_refine_ls_R_factor_obs .0577
_refine_ls_shift/esd_max -0.011
_refine_ls_structure_factor_coef Fsqd
_refine_ls_weighting_details 'w = 1/[\s^2^(Fo^2^)+(0.1007P)^2^+0.1899P] where P=(Fo^2^+2Fc^2^)/3'
_refine_ls_weighting_scheme calc
_refine_ls_wR_factor_obs .1507
_reflns_number_observed 3490
_reflns_number_total 5029
_reflns_observed_criterion >2sigma(I)
_cod_data_source_file sx1035.cif
_cod_data_source_block 1
_cod_depositor_comments
;
The following automatic conversions were performed:

'_refine_ls_weighting_scheme' value 'calc w =
1/[\s^2^(Fo^2^)+(0.1007P)^2^+0.1899P] where P=(Fo^2^+2Fc^2^)/3' was
changed to 'calc'. New tag '_refine_ls_weighting_details' was
created. The value of the new tag was set to 'w =
1/[\s^2^(Fo^2^)+(0.1007P)^2^+0.1899P] where P=(Fo^2^+2Fc^2^)/3'.

Automatic conversion script
Id: cif_fix_values 3143 2015-03-26 13:38:13Z robertas 
;
_cod_original_sg_symbol_H-M 'P 21'
_cod_database_code 2006734

loop_
_atom_site_aniso_label
_atom_site_aniso_U_11
_atom_site_aniso_U_22
_atom_site_aniso_U_33
_atom_site_aniso_U_12
_atom_site_aniso_U_13
_atom_site_aniso_U_23
C1 .039(2) .049(2) .039(2) .0084(15) .0065(13) .0180(15)
C2 .0350(15) .037(2) .0346(14) .0029(13) .0060(11) .0081(13)
C3 .0319(13) .0308(14) .0311(13) .0036(12) .0035(11) .0019(12)
C4 .037(2) .032(2) .047(2) .0030(13) .0048(13) -.0019(14)
C5 .048(2) .041(2) .045(2) -.001(2) -.0091(15) -.0038(15)
C6 .058(2) .042(2) .042(2) .004(2) -.015(2) .003(2)
C7 .051(2) .031(2) .0339(14) .0080(14) -.0055(13) .0022(12)
C8 .0374(15) .0310(15) .0302(13) .0036(12) .0006(11) .0014(11)
C9 .048(2) .0291(15) .0288(13) .0023(13) -.0011(12) -.0007(11)
C10 .048(2) .037(2) .0300(14) -.0063(14) -.0010(12) -.0020(12)
C11 .0321(14) .041(2) .0292(13) -.0050(13) .0018(11) .0046(12)
C12 .0327(14) .042(2) .040(2) -.0029(13) .0079(12) .0052(14)
C13 .038(2) .043(2) .053(2) .0085(15) .0087(14) .005(2)
C14 .045(2) .036(2) .070(2) .0084(15) .011(2) .017(2)
C15 .039(2) .053(2) .0315(14) .005(2) .0018(12) .0104(14)
C16 .055(2) .067(3) .0283(14) .003(2) -.0040(14) .003(2)
C17 .037(2) .086(3) .040(2) .004(2) -.0021(13) .014(2)
C18 .064(2) .051(2) .040(2) -.005(2) .015(2) .001(2)
C19 .045(2) .046(2) .050(2) .016(2) .0080(15) -.001(2)
C20 .053(2) .039(2) .060(2) -.005(2) .010(2) -.003(2)
C21 .043(2) .065(3) .046(2) .004(2) .0122(15) .016(2)
C22 .079(3) .075(3) .086(3) .005(3) .038(3) .034(3)
C23 .126(4) .046(2) .043(2) .004(3) .004(2) -.010(2)
C24 .180(7) .081(4) .066(3) .019(5) .031(4) -.024(3)
C25 .123(5) .051(3) .070(3) -.018(3) -.022(3) .024(3)
C26 .222(9) .056(3) .110(5) -.015(5) -.071(6) .035(4)
C27 .075(3) .043(2) .051(2) .011(2) -.004(2) -.016(2)
C28 .172(7) .048(3) .096(4) .022(4) -.019(4) -.024(3)
C29 .068(2) .059(3) .056(2) -.023(2) -.005(2) .008(2)
C30 .088(4) .071(3) .095(4) -.033(3) -.009(3) -.007(3)
C31 .102(4) .044(3) .107(4) .008(3) .009(4) -.015(3)
C32 .239(12) .087(5) .137(7) .042(7) .024(7) -.046(5)
O1 .0492(14) .085(2) .0551(15) .003(2) .0000(12) .043(2)
O2 .0459(12) .0475(14) .0434(12) .0009(11) .0133(10) .0123(11)
O3 .088(2) .081(2) .055(2) .004(2) .030(2) .000(2)
O4 .0403(12) .055(2) .076(2) -.0055(12) .0131(12) -.0065(14)
O5 .071(2) .051(2) .0447(14) .0023(14) .0022(12) -.0143(12)
O6 .188(5) .077(3) .080(3) -.045(3) .014(3) -.039(2)
O7 .088(2) .0354(13) .0441(13) .0064(14) -.0129(13) .0051(11)
O8 .144(5) .105(4) .162(5) -.003(4) .057(4) .063(4)
O9 .069(2) .0309(12) .0415(12) .0046(12) -.0060(11) -.0062(10)
O10 .099(2) .066(2) .047(2) .013(2) .002(2) -.0201(15)
O11 .061(2) .0483(15) .0423(12) -.0171(13) -.0054(11) -.0047(12)
O12 .115(3) .144(4) .074(2) -.071(3) .025(2) -.013(3)
O13 .079(2) .046(2) .068(2) .0086(15) .005(2) -.0107(14)
O14 .112(3) .057(2) .167(5) .024(2) .000(3) -.009(3)

loop_
_atom_site_label
_atom_site_fract_x
_atom_site_fract_y
_atom_site_fract_z
_atom_site_U_iso_or_equiv
_atom_site_thermal_displace_type
_atom_site_calc_flag
_atom_site_refinement_flags
_atom_site_occupancy
_atom_site_disorder_group
_atom_site_type_symbol
C1 .5583(4) .2694(4) .6305(2) .0421(8) Uani d . 1 . C
C2 .7264(3) .2276(4) .6481(2) .0352(6) Uani d . 1 . C
C3 .7762(3) .1907(4) .7372(2) .0312(6) Uani d . 1 . C
C4 .9011(4) .2642(4) .7817(2) .0388(7) Uani d . 1 . C
C5 .9345(4) .2276(4) .8683(2) .0451(8) Uani d . 1 . C
C6 .9597(5) .0946(4) .8781(2) .0481(9) Uani d . 1 . C
C7 .8322(4) .0252(4) .8362(2) .0390(7) Uani d . 1 . C
C8 .8116(4) .0533(4) .7448(2) .0329(6) Uani d . 1 . C
C9 .6834(4) -.0231(4) .7031(2) .0354(6) Uani d . 1 . C
C10 .5218(4) -.0103(4) .7303(2) .0387(7) Uani d . 1 . C
C11 .4583(3) .1117(4) .7134(2) .0343(6) Uani d . 1 . C
C12 .4292(3) .1850(4) .7738(2) .0380(7) Uani d . 1 . C
C13 .4063(4) .3165(4) .7557(2) .0445(8) Uani d . 1 . C
C14 .5110(4) .3620(4) .6923(3) .0500(9) Uani d . 1 . C
C15 .4484(4) .1622(4) .6268(2) .0410(7) Uani d . 1 . C
C16 .4816(4) .0769(5) .5565(2) .0503(9) Uani d . 1 . C
C17 .2834(4) .2006(5) .6053(2) .0547(10) Uani d . 1 . C
C18 .4207(5) .1501(5) .8603(2) .0508(9) Uani d . 1 . C
C19 .9560(4) .0232(4) .7019(2) .0464(8) Uani d . 1 . C
C20 .9431(4) .3886(4) .7670(3) .0507(9) Uani d . 1 . C
C21 .9005(4) .3034(5) .5579(2) .0509(9) Uani d . 1 . C
C22 .9795(6) .4145(6) .5348(3) .079(2) Uani d . 1 . C
C23 .8238(7) .3559(5) .9621(3) .0718(14) Uani d . 1 . C
C24 .6941(9) .3710(7) 1.0117(4) .108(2) Uani d . 1 . C
C25 .7904(9) -.1677(5) .8923(3) .083(2) Uani d . 1 . C
C26 .8599(12) -.2897(6) .9003(5) .133(3) Uani d . 1 . C
C27 .7211(5) -.2132(4) .6439(3) .0568(10) Uani d . 1 . C
C28 .7516(10) -.3399(6) .6639(4) .107(2) Uani d . 1 . C
C29 .3223(5) -.1546(5) .7214(3) .0610(11) Uani d . 1 . C
C30 .2415(7) -.2397(6) .6673(4) .085(2) Uani d . 1 . C
C31 .3541(8) .4854(5) .8337(4) .084(2) Uani d . 1 . C
C32 .3844(13) .5488(8) .9115(5) .154(4) Uani d . 1 . C
O1 .5615(3) .3243(4) .5530(2) .0634(9) Uani d . 1 . O
O2 .8187(3) .3224 .62135(14) .0452(6) Uani d . 1 . O
O3 .9092(4) .2088(4) .5248(2) .0735(10) Uani d . 1 . O
O4 1.0380(3) .2915(4) .7445(2) .0568(7) Uani d . 1 . O
O5 .8087(3) .2578(4) .9153(2) .0557(7) Uani d . 1 . O
O6 .9277(7) .4226(5) .9607(3) .115(2) Uani d . 1 . O
O7 .8755(4) -.0985(3) .8477(2) .0567(7) Uani d . 1 . O
O8 .6786(7) -.1359(6) .9188(4) .135(2) Uani d . 1 . O
O9 .7217(3) -.1476(3) .71242(15) .0476(6) Uani d . 1 . O
O10 .6997(4) -.1734(4) .5783(2) .0708(9) Uani d . 1 . O
O11 .4341(3) -.1005(3) .68535(15) .0511(6) Uani d . 1 . O
O12 .2911(5) -.1296(6) .7874(2) .110(2) Uani d . 1 . O
O13 .4342(4) .3845(4) .8286(2) .0645(8) Uani d . 1 . O
O14 .2662(6) .5181(5) .7805(4) .112(2) Uani d . 1 . O
H1 .4657 .3364 .5342 .050 Uiso d R 1 . H
H2A .7419 .1601 .6145 .080 Uiso d R 1 . H
H3A .6882 .2027 .7666 .080 Uiso d R 1 . H
H5A 1.0222 .2693 .8898 .080 Uiso d R 1 . H
H6A .9685 .0740 .9341 .080 Uiso d R 1 . H
H6B 1.0518 .0727 .8550 .080 Uiso d R 1 . H
H7A .7404 .0416 .8614 .080 Uiso d R 1 . H
H9A .6794 -.0053 .6467 .080 Uiso d R 1 . H
H10A .5223 -.0270 .7868 .080 Uiso d R 1 . H
H13A .3038 .3283 .7355 .080 Uiso d R 1 . H
H14A .4623 .4269 .6637 .080 Uiso d R 1 . H
H14B .6005 .3925 .7204 .080 Uiso d R 1 . H
H16A .5827 .0473 .5640 .080 Uiso d R 1 . H
H16B .4120 .0116 .5557 .080 Uiso d R 1 . H
H16C .4699 .1190 .5064 .080 Uiso d R 1 . H
H17A .2522 .2545 .6456 .080 Uiso d R 1 . H
H17B .2769 .2395 .5540 .080 Uiso d R 1 . H
H17C .2190 .1321 .6033 .080 Uiso d R 1 . H
H18A .4374 .0662 .8660 .080 Uiso d R 1 . H
H18B .4968 .1923 .8922 .080 Uiso d R 1 . H
H18C .3232 .1697 .8780 .080 Uiso d R 1 . H
H19A .9771 -.0602 .7066 .080 Uiso d R 1 . H
H19B .9435 .0445 .6462 .080 Uiso d R 1 . H
H19C 1.0381 .0675 .7273 .080 Uiso d R 1 . H
H20A .9764 .4370 .8121 .080 Uiso d R 1 . H
H20B .8865 .4297 .7246 .080 Uiso d R 1 . H
H22A 1.0378 .3990 .4895 .080 Uiso d R 1 . H
H22B .9051 .4740 .5208 .080 Uiso d R 1 . H
H22C 1.0447 .4421 .5790 .080 Uiso d R 1 . H
H24A .7065 .4407 1.0446 .080 Uiso d R 1 . H
H24B .6030 .3778 .9779 .080 Uiso d R 1 . H
H24C .6883 .3023 1.0454 .080 Uiso d R 1 . H
H26A .7996 -.3389 .9326 .080 Uiso d R 1 . H
H26B .8639 -.3242 .8478 .080 Uiso d R 1 . H
H26C .9600 -.2838 .9251 .080 Uiso d R 1 . H
H28A .7514 -.3849 .6150 .080 Uiso d R 1 . H
H28B .8487 -.3462 .6923 .080 Uiso d R 1 . H
H28C .6759 -.3704 .6968 .080 Uiso d R 1 . H
H30A .1626 -.2777 .6944 .080 Uiso d R 1 . H
H30B .1992 -.2001 .6202 .080 Uiso d R 1 . H
H30C .3128 -.2983 .6521 .080 Uiso d R 1 . H
H32A .3222 .6185(8) .9109 .080 Uiso d R 1 . H
H32B .3615 .4992(8) .9559 .080 Uiso d R 1 . H
H32C .4886 .5716(8) .9170 .080 Uiso d R 1 . H

loop_
_geom_angle_atom_site_label_1
_geom_angle_atom_site_label_2
_geom_angle_atom_site_label_3
_geom_angle
O1 C1 C14 109.4(3)
O1 C1 C15 110.4(3)
C14 C1 C15 110.7(3)
O1 C1 C2 102.9(2)
C14 C1 C2 111.9(3)
C15 C1 C2 111.2(3)
O2 C2 C1 105.9(3)
O2 C2 C3 110.9(3)
C1 C2 C3 117.4(2)
C4 C3 C2 117.6(3)
C4 C3 C8 110.8(2)
C2 C3 C8 112.0(2)
O4 C4 C20 59.6(2)
O4 C4 C5 110.6(3)
C20 C4 C5 112.4(3)
O4 C4 C3 120.9(3)
C20 C4 C3 127.9(3)
C5 C4 C3 113.9(3)
O5 C5 C4 110.0(3)
O5 C5 C6 106.7(3)
C4 C5 C6 112.9(3)
C7 C6 C5 111.0(3)
O7 C7 C6 104.5(3)
O7 C7 C8 109.7(3)
C6 C7 C8 112.7(3)
C19 C8 C9 106.2(3)
C19 C8 C7 111.1(3)
C9 C8 C7 111.2(3)
C19 C8 C3 110.1(3)
C9 C8 C3 111.6(2)
C7 C8 C3 106.7(2)
O9 C9 C10 106.0(3)
O9 C9 C8 109.0(3)
C10 C9 C8 119.1(3)
O11 C10 C11 111.0(3)
O11 C10 C9 105.1(3)
C11 C10 C9 112.0(3)
C12 C11 C10 120.7(3)
C12 C11 C15 118.2(3)
C10 C11 C15 120.5(3)
C11 C12 C18 125.8(3)
C11 C12 C13 118.7(3)
C18 C12 C13 115.5(3)
O13 C13 C12 109.5(3)
O13 C13 C14 108.8(3)
C12 C13 C14 112.4(3)
C13 C14 C1 115.9(3)
C17 C15 C11 108.3(3)
C17 C15 C1 112.1(3)
C11 C15 C1 104.5(3)
C17 C15 C16 102.7(3)
C11 C15 C16 118.3(3)
C1 C15 C16 111.1(3)
O4 C20 C4 58.9(2)
O3 C21 O2 123.9(4)
O3 C21 C22 125.2(4)
O2 C21 C22 110.9(4)
O6 C23 O5 123.5(5)
O6 C23 C24 125.0(5)
O5 C23 C24 111.5(5)
O8 C25 O7 123.7(5)
O8 C25 C26 126.8(7)
O7 C25 C26 109.5(7)
O10 C27 O9 124.1(4)
O10 C27 C28 125.8(4)
O9 C27 C28 110.0(4)
O12 C29 O11 122.2(4)
O12 C29 C30 126.2(5)
O11 C29 C30 111.5(4)
O14 C31 O13 122.2(5)
O14 C31 C32 124.6(6)
O13 C31 C32 113.1(6)
C21 O2 C2 118.5(3)
C4 O4 C20 61.6(2)
C23 O5 C5 116.9(4)
C25 O7 C7 118.3(4)
C27 O9 C9 116.5(3)
C29 O11 C10 118.2(3)
C31 O13 C13 115.9(4)

loop_
_geom_bond_atom_site_label_1
_geom_bond_atom_site_label_2
_geom_bond_site_symmetry_2
_geom_bond_distance
_geom_bond_publ_flag
C1 O1 . 1.434(4) ?
C1 C14 . 1.544(6) ?
C1 C15 . 1.552(5) ?
C1 C2 . 1.576(4) ?
C2 O2 . 1.436(4) ?
C2 C3 . 1.579(4) ?
C3 C4 . 1.537(5) ?
C3 C8 . 1.582(4) ?
C4 O4 . 1.436(4) ?
C4 C20 . 1.475(5) ?
C4 C5 . 1.513(5) ?
C5 O5 . 1.448(5) ?
C5 C6 . 1.521(6) ?
C6 C7 . 1.511(5) ?
C7 O7 . 1.455(4) ?
C7 C8 . 1.557(4) ?
C8 C19 . 1.547(5) ?
C8 C9 . 1.556(5) ?
C9 O9 . 1.449(4) ?
C9 C10 . 1.541(5) ?
C10 O11 . 1.458(4) ?
C10 C11 . 1.506(5) ?
C11 C12 . 1.340(5) ?
C11 C15 . 1.551(4) ?
C12 C18 . 1.502(5) ?
C12 C13 . 1.522(5) ?
C13 O13 . 1.445(5) ?
C13 C14 . 1.540(5) ?
C15 C17 . 1.549(5) ?
C15 C16 . 1.559(5) ?
C20 O4 . 1.446(5) ?
C21 O3 . 1.204(6) ?
C21 O2 . 1.340(4) ?
C21 C22 . 1.496(7) ?
C23 O6 . 1.193(7) ?
C23 O5 . 1.353(5) ?
C23 C24 . 1.473(9) ?
C25 O8 . 1.169(8) ?
C25 O7 . 1.344(7) ?
C25 C26 . 1.509(9) ?
C27 O10 . 1.187(5) ?
C27 O9 . 1.361(4) ?
C27 C28 . 1.486(7) ?
C29 O12 . 1.187(6) ?
C29 O11 . 1.342(5) ?
C29 C30 . 1.471(7) ?
C31 O14 . 1.202(8) ?
C31 O13 . 1.347(7) ?
C31 C32 . 1.490(10) ?

loop_
_geom_torsion_atom_site_label_1
_geom_torsion_atom_site_label_2
_geom_torsion_atom_site_label_3
_geom_torsion_atom_site_label_4
_geom_torsion
C15 C1 C2 C3 -76
C14 C1 C2 C3 48
C1 C2 C3 C8 113
C1 C2 C3 C4 -117
C8 C3 C4 C5 -53
C2 C3 C4 C5 -184
C3 C4 C5 C6 50
C4 C5 C6 C7 -51
C5 C6 C7 C8 58
C6 C7 C8 C3 -60
C6 C7 C8 C9 178
C7 C8 C3 C4 56
C9 C8 C3 C2 -49
C9 C8 C3 C4 178
C7 C8 C3 C2 -171
C3 C8 C9 C10 -58
C7 C8 C9 C10 61
C8 C9 C10 C11 65
C9 C10 C11 C15 57
C9 C10 C11 C12 -114
C15 C11 C12 C13 -7
C10 C11 C12 C13 163
C11 C12 C13 C14 -37
C12 C13 C14 C1 29
C13 C14 C1 C15 19
C13 C14 C1 C2 -105
C14 C1 C15 C11 -59
C2 C1 C15 C11 66
C1 C15 C11 C12 56
